data_1100368
loop_
_publ_author_name
'Reetz, Manfred T.'
'H\"oger, Sigurd'
'Harms, Klaus'

_publ_section_title
;
 Proton-Transfer-Dependent Reversible Phase Changes in the
 4,4'-Bipyridinium Salt of Squaric Acid
;
_journal_coden_ASTM ACIEAY
_journal_issue 2
_journal_name_full
;
 Angewandte Chemie, International Edition in English
;
_journal_page_first 181
_journal_page_last 183
_journal_paper_doi 10.1002/anie.199401811
_journal_volume 33
_journal_year 1994
_chemical_formula_sum 'C14 H10 N2 O4'
_space_group_IT_number 14
_symmetry_cell_setting monoclinic
_symmetry_space_group_name_Hall '-P 2yn'
_symmetry_space_group_name_H-M 'P 1 21/n 1'
_cell_angle_alpha 90
_cell_angle_beta 92.22(1)
_cell_angle_gamma 90
_cell_formula_units_Z 4
_cell_length_a 3.800(1)
_cell_length_b 11.208(1)
_cell_length_c 27.447(2)
_cod_original_sg_symbol_H-M 'P 21/n'
_cod_database_code 1100368

loop_
_symmetry_equiv_pos_site_id
_symmetry_equiv_pos_as_xyz
1 x,y,z
2 1/2-x,1/2+y,1/2-z
3 -x,-y,-z
4 -1/2+x,-1/2-y,-1/2+z

loop_
_atom_site_label
_atom_site_type_symbol
_atom_site_fract_x
_atom_site_fract_y
_atom_site_fract_z
O1 O 0.2817(5) 0.3913(1) 0.3416(1)
O2 O 0.3957(5) 0.1051(1) 0.3419(1)
O3 O 0.0260(5) 0.0893(1) 0.4473(1)
O4 O -0.0628(5) 0.3752(1) 0.4474(1)
C1 C 0.2116(7) 0.3034(2) 0.3716(1)
C2 C 0.2674(7) 0.1764(2) 0.3702(1)
C3 C 0.0989(7) 0.1687(2) 0.4189(1)
C4 C 0.0584(7) 0.2999(2) 0.4177(1)
N1 N 0.5333(6) 0.3252(2) 0.2583(1)
N2 N 1.1575(5) 0.2045(2) 0.0257(1)
C5 C 0.6805(8) 0.2198(2) 0.2483(1)
C6 C 0.7941(7) 0.1917(2) 0.2024(1)
C7 C 0.7570(6) 0.2754(2) 0.1649(1)
C8 C 0.6056(7) 0.3845(2) 0.1758(1)
C9 C 0.4925(7) 0.4050(2) 0.2226(1)
C10 C 0.8887(6) 0.2511(2) 0.1155(1)
C11 C 0.9800(7) 0.3430(2) 0.0845(1)
C12 C 1.1154(7) 0.3186(2) 0.0395(1)
C13 C 1.0664(7) 0.1138(2) 0.0544(1)
C14 C 0.9282(7) 0.1337(2) 0.0992(1)
H1 H 0.4008(82) 0.3515(22) 0.3029(8)
H2 H 0.9070(68) 0.1092(18) 0.1967(7)
H3 H 0.3601(72) 0.4885(20) 0.2319(6)
H4 H 0.8683(67) 0.0620(16) 0.1215(7)
H5 H 1.0968(61) 0.0298(16) 0.0413(6)
H6 H 0.5916(61) 0.4505(15) 0.1531(6)
H7 H 0.9671(69) 0.4299(17) 0.0933(7)
H8 H 0.7116(71) 0.1617(18) 0.2769(6)
H9 H 1.2163(69) 0.3805(18) 0.0130(7)
H10 H 1.2772(66) 0.1772(20) -0.0107(8)

loop_
_atom_type_symbol
_atom_type_radius_bond
C 0.68
H 0.23
N 0.68
O 0.68
